data_4123623
loop_
_publ_author_name
'Xu, Zhengren'
'Wang, Qian'
'Zhu, Jieping'

_publ_section_title
;
 Total Syntheses of (-)-Mersicarpine, (-)-Scholarisine G, (+)-Melodinine
 E, (-)-Leuconoxine, (-)-Leuconolam, (-)-Leuconodine A, (+)-Leuconodine F,
 and (-)-Leuconodine C: Self-Induced Diastereomeric Anisochronism (SIDA)
 Phenomenon for Scholarisine G and Leuconodines A and C.
;
_journal_issue 20
_journal_name_full 'Journal of the American Chemical Society'
_journal_page_first 6712
_journal_page_last 6724
_journal_paper_doi 10.1021/jacs.5b03619
_journal_volume 137
_journal_year 2015
_chemical_formula_moiety 'C19 H20 N2 O4'
_chemical_formula_sum 'C19 H20 N2 O4'
_chemical_formula_weight 340.37
_space_group_IT_number 14
_symmetry_cell_setting monoclinic
_symmetry_space_group_name_Hall '-P 2ybc'
_symmetry_space_group_name_H-M 'P 1 21/c 1'
_atom_sites_solution_hydrogens geom
_atom_sites_solution_primary direct
_atom_sites_solution_secondary difmap
_audit_creation_method SHELXL-97
_audit_update_record
;
2014-02-07 # Formatted by publCIF

;
_cell_angle_alpha 90.00
_cell_angle_beta 95.314(2)
_cell_angle_gamma 90.00
_cell_formula_units_Z 4
_cell_length_a 7.62730(18)
_cell_length_b 13.8785(4)
_cell_length_c 15.3331(4)
_cell_measurement_reflns_used 3922
_cell_measurement_temperature 140(2)
_cell_measurement_theta_max 72.7760
_cell_measurement_theta_min 4.2920
_cell_volume 1616.12(7)
_computing_cell_refinement
; 
CrysAlisPro, Agilent Technologies, 
Version 1.171.36.28 (release 01-02-2013 CrysAlis171 .NET) 
(compiled Feb  1 2013,16:14:44) 
;
_computing_data_collection
; 
CrysAlisPro, Agilent Technologies, 
Version 1.171.36.28 (release 01-02-2013 CrysAlis171 .NET) 
(compiled Feb  1 2013,16:14:44) 
;
_computing_data_reduction
; 
CrysAlisPro, Agilent Technologies, 
Version 1.171.36.28 (release 01-02-2013 CrysAlis171 .NET) 
(compiled Feb  1 2013,16:14:44) 
;
_computing_molecular_graphics 'Bruker SHELXTL'
_computing_publication_material 'Bruker SHELXTL'
_computing_structure_refinement 'SHELXL-97 (Sheldrick, 1997)'
_computing_structure_solution 'SHELXS-97 (Sheldrick, 1990)'
_diffrn_ambient_temperature 140(2)
_diffrn_detector_area_resol_mean 10.2665
_diffrn_measured_fraction_theta_full 0.995
_diffrn_measured_fraction_theta_max 0.969
_diffrn_measurement_device_type 'SuperNova, Dual, Cu at zero, Atlas'
_diffrn_measurement_method '\w scans'
_diffrn_radiation_monochromator mirror
_diffrn_radiation_source 'SuperNova (Cu) X-ray Source'
_diffrn_radiation_type 'Cu K\a'
_diffrn_radiation_wavelength 1.54178
_diffrn_reflns_av_R_equivalents 0.0194
_diffrn_reflns_av_sigmaI/netI 0.0203
_diffrn_reflns_limit_h_max 5
_diffrn_reflns_limit_h_min -9
_diffrn_reflns_limit_k_max 16
_diffrn_reflns_limit_k_min -16
_diffrn_reflns_limit_l_max 18
_diffrn_reflns_limit_l_min -18
_diffrn_reflns_number 6177
_diffrn_reflns_theta_full 67.00
_diffrn_reflns_theta_max 72.87
_diffrn_reflns_theta_min 4.31
_exptl_absorpt_coefficient_mu 0.813
_exptl_absorpt_correction_T_max 0.774
_exptl_absorpt_correction_T_min 0.619
_exptl_absorpt_correction_type analytical
_exptl_absorpt_process_details
; 
CrysAlisPro, Agilent Technologies, 
Version 1.171.36.28 (release 01-02-2013 CrysAlis171 .NET) 
(compiled Feb  1 2013,16:14:44) 
Analytical numeric absorption correction using a multifaceted crystal 
model based on expressions derived by R.C. Clark & J.S. Reid. 
(Clark, R. C. & Reid, J. S. (1995). Acta Cryst. A51, 887-897) 
;
_exptl_crystal_colour colourless
_exptl_crystal_density_diffrn 1.399
_exptl_crystal_density_method 'not measured'
_exptl_crystal_description prism
_exptl_crystal_F_000 720
_exptl_crystal_size_max 0.45
_exptl_crystal_size_mid 0.40
_exptl_crystal_size_min 0.30
_refine_diff_density_max 0.275
_refine_diff_density_min -0.184
_refine_diff_density_rms 0.039
_refine_ls_extinction_coef 0.0017(6)
_refine_ls_extinction_expression Fc^*^=kFc[1+0.001xFc^2^\l^3^/sin(2\q)]^-1/4^
_refine_ls_extinction_method SHELXL
_refine_ls_goodness_of_fit_ref 1.036
_refine_ls_hydrogen_treatment constr
_refine_ls_matrix_type full
_refine_ls_number_parameters 228
_refine_ls_number_reflns 3133
_refine_ls_number_restraints 0
_refine_ls_restrained_S_all 1.036
_refine_ls_R_factor_all 0.0410
_refine_ls_R_factor_gt 0.0379
_refine_ls_shift/su_max 0.000
_refine_ls_shift/su_mean 0.000
_refine_ls_structure_factor_coef Fsqd
_refine_ls_weighting_details 'calc w=1/[\s^2^(Fo^2^)+(0.0474P)^2^+0.7276P] where P=(Fo^2^+2Fc^2^)/3'
_refine_ls_weighting_scheme calc
_refine_ls_wR_factor_gt 0.0964
_refine_ls_wR_factor_ref 0.0988
_reflns_number_gt 2893
_reflns_number_total 3133
_reflns_threshold_expression >2sigma(I)
_cod_data_source_file ja5b03619_si_003.cif
_cod_data_source_block xzrv-79b
_cod_depositor_comments 'Adding full bibliography for 4123621--4123635.cif.'
_cod_original_sg_symbol_H-M 'P 21/c'
_cod_database_code 4123623

loop_
_symmetry_equiv_pos_as_xyz
'x, y, z'
'-x, y+1/2, -z+1/2'
'-x, -y, -z'
'x, -y-1/2, z-1/2'

loop_
_atom_site_label
_atom_site_type_symbol
_atom_site_fract_x
_atom_site_fract_y
_atom_site_fract_z
_atom_site_U_iso_or_equiv
_atom_site_adp_type
_atom_site_occupancy
_atom_site_symmetry_multiplicity
_atom_site_calc_flag
_atom_site_refinement_flags
O1 O 0.42236(12) 0.61532(7) 0.32137(6) 0.0223(2) Uani 1 1 d .
O2 O 0.12062(15) 0.42448(7) 0.31465(7) 0.0321(3) Uani 1 1 d .
O3 O 0.23399(13) 0.87643(7) 0.35716(7) 0.0290(2) Uani 1 1 d .
O4 O 0.32006(14) 0.56861(8) 0.52212(6) 0.0334(3) Uani 1 1 d .
N1 N 0.17257(14) 0.56642(8) 0.24275(7) 0.0198(2) Uani 1 1 d .
N2 N 0.19361(14) 0.72848(8) 0.29404(7) 0.0199(2) Uani 1 1 d .
C1 C 0.28925(16) 0.64849(9) 0.25693(8) 0.0192(3) Uani 1 1 d .
C2 C 0.34600(18) 0.54119(10) 0.37004(8) 0.0227(3) Uani 1 1 d .
H2 H 0.4347 0.4909 0.3899 0.027 Uiso 1 1 calc R
C3 C 0.19993(18) 0.49976(9) 0.30641(8) 0.0226(3) Uani 1 1 d .
C4 C 0.02845(18) 0.56920(10) 0.17296(9) 0.0247(3) Uani 1 1 d .
H4A H -0.0624 0.6155 0.1884 0.030 Uiso 1 1 calc R
H4B H -0.0267 0.5047 0.1660 0.030 Uiso 1 1 calc R
C5 C 0.09933(18) 0.59959(11) 0.08732(9) 0.0259(3) Uani 1 1 d .
H5A H -0.0004 0.6131 0.0429 0.031 Uiso 1 1 calc R
H5B H 0.1692 0.5463 0.0652 0.031 Uiso 1 1 calc R
C6 C 0.21479(18) 0.68944(10) 0.10052(8) 0.0231(3) Uani 1 1 d .
H6A H 0.1413 0.7441 0.1171 0.028 Uiso 1 1 calc R
H6B H 0.2621 0.7060 0.0444 0.028 Uiso 1 1 calc R
C7 C 0.36970(17) 0.67585(9) 0.17176(8) 0.0204(3) Uani 1 1 d .
C8 C 0.47579(19) 0.76898(10) 0.18779(9) 0.0265(3) Uani 1 1 d .
H8A H 0.5814 0.7551 0.2283 0.032 Uiso 1 1 calc R
H8B H 0.5164 0.7909 0.1316 0.032 Uiso 1 1 calc R
C9 C 0.3725(2) 0.84997(10) 0.22598(10) 0.0292(3) Uani 1 1 d .
H9A H 0.4562 0.9009 0.2477 0.035 Uiso 1 1 calc R
H9B H 0.2922 0.8783 0.1783 0.035 Uiso 1 1 calc R
C10 C 0.26553(18) 0.82106(10) 0.29939(9) 0.0232(3) Uani 1 1 d .
C11 C 0.06792(17) 0.70717(9) 0.35600(8) 0.0200(3) Uani 1 1 d .
C12 C -0.09142(18) 0.75629(10) 0.34413(9) 0.0247(3) Uani 1 1 d .
H12 H -0.1125 0.7997 0.2964 0.030 Uiso 1 1 calc R
C13 C -0.21979(18) 0.74254(11) 0.40118(9) 0.0282(3) Uani 1 1 d .
H13 H -0.3287 0.7758 0.3920 0.034 Uiso 1 1 calc R
C14 C -0.18949(19) 0.68015(11) 0.47180(9) 0.0275(3) Uani 1 1 d .
H14 H -0.2779 0.6702 0.5106 0.033 Uiso 1 1 calc R
C15 C -0.03047(18) 0.63273(10) 0.48524(9) 0.0238(3) Uani 1 1 d .
H15 H -0.0092 0.5911 0.5343 0.029 Uiso 1 1 calc R
C16 C 0.10027(17) 0.64496(9) 0.42779(8) 0.0201(3) Uani 1 1 d .
C17 C 0.26221(18) 0.58576(9) 0.44756(8) 0.0218(3) Uani 1 1 d .
C18 C 0.49335(18) 0.59361(10) 0.14837(9) 0.0245(3) Uani 1 1 d .
H18A H 0.5889 0.5871 0.1963 0.029 Uiso 1 1 calc R
H18B H 0.4259 0.5326 0.1453 0.029 Uiso 1 1 calc R
C19 C 0.5761(2) 0.60707(11) 0.06229(10) 0.0320(3) Uani 1 1 d .
H19A H 0.4830 0.6118 0.0140 0.048 Uiso 1 1 calc R
H19B H 0.6520 0.5518 0.0525 0.048 Uiso 1 1 calc R
H19C H 0.6465 0.6662 0.0651 0.048 Uiso 1 1 calc R

loop_
_atom_site_aniso_label
_atom_site_aniso_U_11
_atom_site_aniso_U_22
_atom_site_aniso_U_33
_atom_site_aniso_U_23
_atom_site_aniso_U_13
_atom_site_aniso_U_12
O1 0.0207(4) 0.0261(5) 0.0196(4) 0.0042(4) 0.0000(3) 0.0002(4)
O2 0.0529(7) 0.0191(5) 0.0255(5) -0.0003(4) 0.0100(5) -0.0075(4)
O3 0.0359(5) 0.0220(5) 0.0295(5) -0.0046(4) 0.0056(4) -0.0017(4)
O4 0.0395(6) 0.0412(6) 0.0189(5) 0.0019(4) -0.0006(4) 0.0124(5)
N1 0.0226(5) 0.0182(5) 0.0189(5) 0.0001(4) 0.0025(4) -0.0026(4)
N2 0.0228(5) 0.0169(5) 0.0205(5) 0.0007(4) 0.0043(4) 0.0002(4)
C1 0.0197(6) 0.0183(6) 0.0192(6) 0.0006(5) 0.0003(5) -0.0003(5)
C2 0.0274(7) 0.0205(6) 0.0205(6) 0.0037(5) 0.0036(5) 0.0045(5)
C3 0.0318(7) 0.0178(6) 0.0192(6) -0.0014(5) 0.0082(5) 0.0014(5)
C4 0.0231(6) 0.0284(7) 0.0223(7) -0.0005(5) 0.0000(5) -0.0065(5)
C5 0.0272(7) 0.0301(7) 0.0198(6) 0.0002(5) -0.0011(5) -0.0024(6)
C6 0.0262(7) 0.0243(7) 0.0189(6) 0.0037(5) 0.0026(5) 0.0007(5)
C7 0.0225(6) 0.0200(6) 0.0192(6) 0.0020(5) 0.0038(5) -0.0013(5)
C8 0.0287(7) 0.0258(7) 0.0257(7) 0.0017(5) 0.0064(5) -0.0074(6)
C9 0.0400(8) 0.0207(7) 0.0278(7) 0.0010(6) 0.0076(6) -0.0085(6)
C10 0.0259(6) 0.0189(6) 0.0244(7) 0.0013(5) 0.0006(5) 0.0000(5)
C11 0.0225(6) 0.0186(6) 0.0192(6) -0.0019(5) 0.0030(5) -0.0019(5)
C12 0.0258(7) 0.0244(7) 0.0238(6) 0.0009(5) 0.0018(5) 0.0029(5)
C13 0.0234(7) 0.0318(7) 0.0297(7) -0.0027(6) 0.0041(5) 0.0043(6)
C14 0.0282(7) 0.0289(7) 0.0271(7) -0.0038(6) 0.0107(6) -0.0017(6)
C15 0.0317(7) 0.0204(6) 0.0200(6) -0.0006(5) 0.0066(5) -0.0018(5)
C16 0.0241(6) 0.0178(6) 0.0184(6) -0.0026(5) 0.0022(5) -0.0011(5)
C17 0.0269(6) 0.0192(6) 0.0196(6) 0.0014(5) 0.0026(5) -0.0007(5)
C18 0.0238(6) 0.0255(7) 0.0250(7) 0.0027(5) 0.0060(5) 0.0014(5)
C19 0.0344(8) 0.0328(8) 0.0309(8) 0.0001(6) 0.0140(6) 0.0016(6)

loop_
_atom_type_symbol
_atom_type_description
_atom_type_scat_dispersion_real
_atom_type_scat_dispersion_imag
_atom_type_scat_source
C C 0.0181 0.0091 'International Tables Vol C Tables 4.2.6.8 and 6.1.1.4'
H H 0.0000 0.0000 'International Tables Vol C Tables 4.2.6.8 and 6.1.1.4'
N N 0.0311 0.0180 'International Tables Vol C Tables 4.2.6.8 and 6.1.1.4'
O O 0.0492 0.0322 'International Tables Vol C Tables 4.2.6.8 and 6.1.1.4'

loop_
_geom_angle_atom_site_label_1
_geom_angle_atom_site_label_2
_geom_angle_atom_site_label_3
_geom_angle
C1 O1 C2 107.24(9)
C3 N1 C1 112.29(11)
C3 N1 C4 127.16(11)
C1 N1 C4 119.92(10)
C10 N2 C11 115.57(11)
C10 N2 C1 120.72(11)
C11 N2 C1 118.94(10)
O1 C1 N1 103.78(10)
O1 C1 N2 108.79(10)
N1 C1 N2 109.35(10)
O1 C1 C7 110.67(10)
N1 C1 C7 110.71(10)
N2 C1 C7 113.10(10)
O1 C2 C3 104.29(10)
O1 C2 C17 109.55(10)
C3 C2 C17 108.45(11)
O1 C2 H2 111.4
C3 C2 H2 111.4
C17 C2 H2 111.4
O2 C3 N1 128.20(13)
O2 C3 C2 126.66(12)
N1 C3 C2 105.06(11)
N1 C4 C5 109.58(11)
N1 C4 H4A 109.8
C5 C4 H4A 109.8
N1 C4 H4B 109.8
C5 C4 H4B 109.8
H4A C4 H4B 108.2
C4 C5 C6 110.93(11)
C4 C5 H5A 109.5
C6 C5 H5A 109.5
C4 C5 H5B 109.5
C6 C5 H5B 109.5
H5A C5 H5B 108.0
C5 C6 C7 112.80(11)
C5 C6 H6A 109.0
C7 C6 H6A 109.0
C5 C6 H6B 109.0
C7 C6 H6B 109.0
H6A C6 H6B 107.8
C8 C7 C1 108.52(10)
C8 C7 C18 109.63(11)
C1 C7 C18 108.32(10)
C8 C7 C6 111.62(11)
C1 C7 C6 106.91(10)
C18 C7 C6 111.70(11)
C9 C8 C7 113.60(11)
C9 C8 H8A 108.8
C7 C8 H8A 108.8
C9 C8 H8B 108.8
C7 C8 H8B 108.8
H8A C8 H8B 107.7
C10 C9 C8 115.29(11)
C10 C9 H9A 108.5
C8 C9 H9A 108.5
C10 C9 H9B 108.5
C8 C9 H9B 108.5
H9A C9 H9B 107.5
O3 C10 N2 121.48(13)
O3 C10 C9 122.36(12)
N2 C10 C9 116.01(11)
C12 C11 C16 119.51(12)
C12 C11 N2 116.09(11)
C16 C11 N2 124.34(11)
C13 C12 C11 120.67(13)
C13 C12 H12 119.7
C11 C12 H12 119.7
C12 C13 C14 120.12(13)
C12 C13 H13 119.9
C14 C13 H13 119.9
C15 C14 C13 119.65(13)
C15 C14 H14 120.2
C13 C14 H14 120.2
C14 C15 C16 121.06(13)
C14 C15 H15 119.5
C16 C15 H15 119.5
C15 C16 C11 118.97(12)
C15 C16 C17 115.47(11)
C11 C16 C17 125.51(12)
O4 C17 C16 121.54(12)
O4 C17 C2 120.79(12)
C16 C17 C2 117.53(11)
C19 C18 C7 114.89(11)
C19 C18 H18A 108.5
C7 C18 H18A 108.5
C19 C18 H18B 108.5
C7 C18 H18B 108.5
H18A C18 H18B 107.5
C18 C19 H19A 109.5
C18 C19 H19B 109.5
H19A C19 H19B 109.5
C18 C19 H19C 109.5
H19A C19 H19C 109.5
H19B C19 H19C 109.5

loop_
_geom_bond_atom_site_label_1
_geom_bond_atom_site_label_2
_geom_bond_distance
O1 C1 1.4259(15)
O1 C2 1.4266(16)
O2 C3 1.2197(17)
O3 C10 1.2134(17)
O4 C17 1.2104(17)
N1 C3 1.3471(17)
N1 C1 1.4494(16)
N1 C4 1.4618(17)
N2 C10 1.3966(17)
N2 C11 1.4415(16)
N2 C1 1.4715(16)
C1 C7 1.5410(17)
C2 C3 1.5240(19)
C2 C17 1.5312(18)
C2 H2 1.0000
C4 C5 1.5251(19)
C4 H4A 0.9900
C4 H4B 0.9900
C5 C6 1.5292(19)
C5 H5A 0.9900
C5 H5B 0.9900
C6 C7 1.5446(18)
C6 H6A 0.9900
C6 H6B 0.9900
C7 C8 1.5326(18)
C7 C18 1.5439(18)
C8 C9 1.521(2)
C8 H8A 0.9900
C8 H8B 0.9900
C9 C10 1.5045(19)
C9 H9A 0.9900
C9 H9B 0.9900
C11 C12 1.3907(19)
C11 C16 1.4027(18)
C12 C13 1.385(2)
C12 H12 0.9500
C13 C14 1.389(2)
C13 H13 0.9500
C14 C15 1.379(2)
C14 H14 0.9500
C15 C16 1.4007(18)
C15 H15 0.9500
C16 C17 1.4910(18)
C18 C19 1.5264(19)
C18 H18A 0.9900
C18 H18B 0.9900
C19 H19A 0.9800
C19 H19B 0.9800
C19 H19C 0.9800

loop_
_geom_torsion_atom_site_label_1
_geom_torsion_atom_site_label_2
_geom_torsion_atom_site_label_3
_geom_torsion_atom_site_label_4
_geom_torsion
C2 O1 C1 N1 -26.01(12)
C2 O1 C1 N2 90.34(11)
C2 O1 C1 C7 -144.82(10)
C3 N1 C1 O1 15.31(13)
C4 N1 C1 O1 -173.18(10)
C3 N1 C1 N2 -100.65(12)
C4 N1 C1 N2 70.86(14)
C3 N1 C1 C7 134.08(11)
C4 N1 C1 C7 -54.41(15)
C10 N2 C1 O1 78.75(14)
C11 N2 C1 O1 -75.71(13)
C10 N2 C1 N1 -168.53(11)
C11 N2 C1 N1 37.01(14)
C10 N2 C1 C7 -44.66(15)
C11 N2 C1 C7 160.89(11)
C1 O1 C2 C3 26.76(12)
C1 O1 C2 C17 -89.16(12)
C1 N1 C3 O2 177.76(13)
C4 N1 C3 O2 7.0(2)
C1 N1 C3 C2 0.99(14)
C4 N1 C3 C2 -169.77(12)
O1 C2 C3 O2 166.22(13)
C17 C2 C3 O2 -77.10(16)
O1 C2 C3 N1 -16.94(13)
C17 C2 C3 N1 99.74(12)
C3 N1 C4 C5 -139.15(13)
C1 N1 C4 C5 50.72(16)
N1 C4 C5 C6 -48.78(15)
C4 C5 C6 C7 56.75(15)
O1 C1 C7 C8 -71.43(13)
N1 C1 C7 C8 174.06(10)
N2 C1 C7 C8 50.94(14)
O1 C1 C7 C18 47.53(13)
N1 C1 C7 C18 -66.98(13)
N2 C1 C7 C18 169.89(10)
O1 C1 C7 C6 168.05(10)
N1 C1 C7 C6 53.53(13)
N2 C1 C7 C6 -69.59(13)
C5 C6 C7 C8 -176.25(11)
C5 C6 C7 C1 -57.72(14)
C5 C6 C7 C18 60.62(14)
C1 C7 C8 C9 -52.20(15)
C18 C7 C8 C9 -170.33(11)
C6 C7 C8 C9 65.36(15)
C7 C8 C9 C10 44.53(17)
C11 N2 C10 O3 5.69(18)
C1 N2 C10 O3 -149.58(13)
C11 N2 C10 C9 -169.98(11)
C1 N2 C10 C9 34.75(17)
C8 C9 C10 O3 150.59(14)
C8 C9 C10 N2 -33.79(18)
C10 N2 C11 C12 68.31(15)
C1 N2 C11 C12 -135.96(12)
C10 N2 C11 C16 -108.57(14)
C1 N2 C11 C16 47.16(17)
C16 C11 C12 C13 -1.6(2)
N2 C11 C12 C13 -178.64(12)
C11 C12 C13 C14 0.8(2)
C12 C13 C14 C15 0.6(2)
C13 C14 C15 C16 -1.3(2)
C14 C15 C16 C11 0.5(2)
C14 C15 C16 C17 -177.12(12)
C12 C11 C16 C15 0.95(19)
N2 C11 C16 C15 177.73(11)
C12 C11 C16 C17 178.28(12)
N2 C11 C16 C17 -4.9(2)
C15 C16 C17 O4 -35.77(19)
C11 C16 C17 O4 146.82(14)
C15 C16 C17 C2 139.99(12)
C11 C16 C17 C2 -37.42(18)
O1 C2 C17 O4 -114.36(14)
C3 C2 C17 O4 132.39(14)
O1 C2 C17 C16 69.86(14)
C3 C2 C17 C16 -43.39(15)
C8 C7 C18 C19 -65.05(15)
C1 C7 C18 C19 176.69(11)
C6 C7 C18 C19 59.20(15)
